data_4072206
loop_
_publ_author_name
'Broggi, Julie'
'Clavier, Herv\'e'
'Nolan, Steven P.'

_publ_section_title
;
 N-Heterocyclic Carbenes (NHCs) ContainingN-C-Palladacycle Complexes:
 Synthesis and Reactivity in Aryl Amination Reactions
;
_journal_issue 21
_journal_name_full Organometallics
_journal_page_first 5525
_journal_paper_doi 10.1021/om8006689
_journal_volume 27
_journal_year 2008
_chemical_formula_sum 'C36 H42 Cl2 N3 Pd'
_chemical_formula_weight 694.03
_chemical_name_systematic
;

 ?

;
_space_group_IT_number 61
_symmetry_cell_setting orthorhombic
_symmetry_space_group_name_Hall '-P 2ac 2ab'
_symmetry_space_group_name_H-M 'P b c a'
_atom_sites_solution_hydrogens geom
_atom_sites_solution_primary direct
_atom_sites_solution_secondary difmap
_audit_creation_method SHELXL-97
_cell_angle_alpha 90.00
_cell_angle_beta 90.00
_cell_angle_gamma 90.00
_cell_formula_units_Z 8
_cell_length_a 13.6779(6)
_cell_length_b 14.7453(6)
_cell_length_c 32.7016(12)
_cell_measurement_reflns_used 6733
_cell_measurement_temperature 100(2)
_cell_measurement_theta_max 39.23
_cell_measurement_theta_min 3.21
_cell_volume 6595.4(5)
_computing_cell_refinement 'Bruker-Nonius Apex v1.0-22 2002'
_computing_data_collection 'Bruker-Nonius Apex v1.0-22 2002'
_computing_data_reduction 'SAINT+ Version 7.06A Bruker-Nonius, 2004'
_computing_molecular_graphics 'Shelxtl Version 6.12 (Sheldrick, 2001)'
_computing_publication_material 'Shelxtl Version 6.12 (Sheldrick, 2001)'
_computing_structure_refinement 'Shelxtl Version 6.12 (Sheldrick, 2001)'
_computing_structure_solution 'Shelxtl Version 6.12 (Sheldrick, 2001)'
_diffrn_ambient_temperature 100(2)
_diffrn_detector_area_resol_mean 512
_diffrn_detector_type '4K CCD area detector APEX II'
_diffrn_measured_fraction_theta_full 0.980
_diffrn_measured_fraction_theta_max 0.980
_diffrn_measurement_device_type 'Kappa 4-axis goniometer bruker-nonius'
_diffrn_measurement_method
;
 Fullsphere data collection, phi and omega scans
;
_diffrn_measurement_specimen_support 'magnetic support whith 10 micron nylon fiber cryoloop'
_diffrn_radiation_monochromator 'Multilayer Montel 200 mirrors'
_diffrn_radiation_type MoK\a
_diffrn_radiation_wavelength 0.71073
_diffrn_reflns_av_R_equivalents 0.0306
_diffrn_reflns_av_sigmaI/netI 0.0346
_diffrn_reflns_limit_h_max 24
_diffrn_reflns_limit_h_min -7
_diffrn_reflns_limit_k_max 26
_diffrn_reflns_limit_k_min -25
_diffrn_reflns_limit_l_max 40
_diffrn_reflns_limit_l_min -58
_diffrn_reflns_number 57986
_diffrn_reflns_theta_full 39.28
_diffrn_reflns_theta_max 39.28
_diffrn_reflns_theta_min 3.03
_diffrn_source 'rotating anode X-ray tube'
_diffrn_source_current 90
_diffrn_source_power 50
_diffrn_source_size '3 mm x 0.3 mm fine focus'
_diffrn_source_type 'Bruker-Nonius FR 591'
_exptl_absorpt_coefficient_mu 0.754
_exptl_absorpt_correction_T_max 1.000000
_exptl_absorpt_correction_T_min 0.642031
_exptl_absorpt_correction_type empirical
_exptl_absorpt_process_details
; 
 SADABS Version 2.1 2003 Bruker-Nonius
 Blessing, Acta Cryst. (1995) A51 33-38
;
_exptl_crystal_density_diffrn 1.398
_exptl_crystal_density_method 'not measured'
_exptl_crystal_description Block
_exptl_crystal_F_000 2872
_exptl_crystal_size_max 0.40
_exptl_crystal_size_mid 0.40
_exptl_crystal_size_min 0.20
_refine_diff_density_max 0.873
_refine_diff_density_min -0.995
_refine_diff_density_rms 0.094
_refine_ls_extinction_method none
_refine_ls_goodness_of_fit_ref 1.025
_refine_ls_hydrogen_treatment noref
_refine_ls_matrix_type full
_refine_ls_number_parameters 387
_refine_ls_number_reflns 19144
_refine_ls_number_restraints 0
_refine_ls_restrained_S_all 1.025
_refine_ls_R_factor_all 0.0466
_refine_ls_R_factor_gt 0.0326
_refine_ls_shift/su_max 0.007
_refine_ls_shift/su_mean 0.000
_refine_ls_structure_factor_coef Fsqd
_refine_ls_weighting_details 'calc w=1/[\s^2^(Fo^2^)+(0.0322P)^2^+4.3846P] where P=(Fo^2^+2Fc^2^)/3'
_refine_ls_weighting_scheme calc
_refine_ls_wR_factor_gt 0.0768
_refine_ls_wR_factor_ref 0.0836
_reflns_number_gt 15247
_reflns_number_total 19144
_reflns_threshold_expression >2sigma(I)
_cod_data_source_file om8006689_si_001.cif
_cod_data_source_block hc595_0m
_cod_depositor_comments
;
The following automatic conversions were performed:
'_diffrn_measurement_specimen_suppport' tag replaced with
'_diffrn_measurement_specimen_support'.

Automatic conversion script
Id: cif_correct_tags 1440 2010-10-19 06:21:57Z saulius 

The following automatic conversions were performed:

'_symmetry_cell_setting' value 'Orthorhombic' changed to
'orthorhombic' according to
/home/saulius/struct/CIF-dictionaries/cif_core.dic dictionary named
'cif_core.dic' version 2.4.1 from 2010-06-29.

Automatic conversion script
Id: cif_fix_values 1715 2011-07-08 13:25:40Z adriana 
;
_cod_original_sg_symbol_H-M Pbca
_cod_database_code 4072206

loop_
_symmetry_equiv_pos_as_xyz
'x, y, z'
'-x+1/2, -y, z+1/2'
'-x, y+1/2, -z+1/2'
'x+1/2, -y+1/2, -z'
'-x, -y, -z'
'x-1/2, y, -z-1/2'
'x, -y-1/2, z-1/2'
'-x-1/2, y-1/2, z'

loop_
_atom_site_label
_atom_site_type_symbol
_atom_site_fract_x
_atom_site_fract_y
_atom_site_fract_z
_atom_site_U_iso_or_equiv
_atom_site_adp_type
_atom_site_occupancy
_atom_site_symmetry_multiplicity
_atom_site_calc_flag
_atom_site_refinement_flags
Pd1 Pd 0.840181(6) 0.413347(5) 0.151140(2) 0.01044(2) Uani 1 1 d .
C1 C 0.96266(8) 0.41310(7) 0.18275(3) 0.01160(15) Uani 1 1 d .
C3 C 1.12020(9) 0.45010(8) 0.20545(4) 0.01628(19) Uani 1 1 d .
H3A H 1.1208 0.5040 0.2235 0.020 Uiso 1 1 calc R
H3B H 1.1862 0.4410 0.1937 0.020 Uiso 1 1 calc R
C2 C 1.08510(9) 0.36630(8) 0.22801(4) 0.01632(19) Uani 1 1 d .
H2A H 1.1199 0.3112 0.2186 0.020 Uiso 1 1 calc R
H2B H 1.0936 0.3728 0.2579 0.020 Uiso 1 1 calc R
N1 N 0.98026(7) 0.36367(6) 0.21658(3) 0.01312(15) Uani 1 1 d .
N2 N 1.04510(7) 0.45839(6) 0.17301(3) 0.01343(15) Uani 1 1 d .
C4 C 0.91200(8) 0.31694(7) 0.24249(3) 0.01291(16) Uani 1 1 d .
C8 C 0.83131(9) 0.30880(8) 0.30757(4) 0.01637(19) Uani 1 1 d .
H8 H 0.8190 0.3335 0.3339 0.020 Uiso 1 1 calc R
C12 C 0.92601(10) 0.45051(8) 0.29157(4) 0.0194(2) Uani 1 1 d .
H12A H 0.9027 0.4663 0.3190 0.029 Uiso 1 1 calc R
H12B H 0.9004 0.4943 0.2717 0.029 Uiso 1 1 calc R
H12C H 0.9976 0.4520 0.2911 0.029 Uiso 1 1 calc R
C5 C 0.87229(9) 0.23307(7) 0.23132(4) 0.01490(17) Uani 1 1 d .
C6 C 0.80896(9) 0.18984(8) 0.25872(4) 0.01635(19) Uani 1 1 d .
H6 H 0.7788 0.1344 0.2509 0.020 Uiso 1 1 calc R
C7 C 0.78897(9) 0.22585(8) 0.29713(4) 0.01643(19) Uani 1 1 d .
C9 C 0.89113(9) 0.35653(8) 0.28055(3) 0.01459(17) Uani 1 1 d .
C10 C 0.89536(11) 0.18818(8) 0.19114(4) 0.0223(2) Uani 1 1 d .
H10A H 0.8680 0.2243 0.1687 0.033 Uiso 1 1 calc R
H10B H 0.8667 0.1273 0.1907 0.033 Uiso 1 1 calc R
H10C H 0.9664 0.1838 0.1878 0.033 Uiso 1 1 calc R
C11 C 0.72319(11) 0.17628(10) 0.32670(4) 0.0226(2) Uani 1 1 d .
H11A H 0.6695 0.1477 0.3116 0.034 Uiso 1 1 calc R
H11B H 0.6965 0.2194 0.3466 0.034 Uiso 1 1 calc R
H11C H 0.7609 0.1296 0.3411 0.034 Uiso 1 1 calc R
C18 C 1.00893(9) 0.61411(8) 0.15054(4) 0.01662(19) Uani 1 1 d .
C13 C 1.05533(8) 0.53012(7) 0.14353(4) 0.01397(17) Uani 1 1 d .
C14 C 1.12124(9) 0.51897(8) 0.11117(4) 0.01521(18) Uani 1 1 d .
C15 C 1.13763(10) 0.59198(8) 0.08473(4) 0.0190(2) Uani 1 1 d .
H15 H 1.1804 0.5842 0.0621 0.023 Uiso 1 1 calc R
C19 C 1.18064(10) 0.43384(9) 0.10534(4) 0.0194(2) Uani 1 1 d .
H19A H 1.2485 0.4452 0.1135 0.029 Uiso 1 1 calc R
H19B H 1.1788 0.4159 0.0765 0.029 Uiso 1 1 calc R
H19C H 1.1532 0.3851 0.1222 0.029 Uiso 1 1 calc R
C17 C 1.02836(10) 0.68491(8) 0.12337(4) 0.0198(2) Uani 1 1 d .
H17 H 0.9964 0.7414 0.1273 0.024 Uiso 1 1 calc R
C21 C 0.94491(11) 0.63138(9) 0.18708(5) 0.0232(2) Uani 1 1 d .
H21A H 0.9382 0.6969 0.1913 0.035 Uiso 1 1 calc R
H21B H 0.9745 0.6038 0.2114 0.035 Uiso 1 1 calc R
H21C H 0.8802 0.6047 0.1824 0.035 Uiso 1 1 calc R
C16 C 1.09289(10) 0.67567(9) 0.09068(4) 0.0206(2) Uani 1 1 d .
C20 C 1.11921(14) 0.75665(10) 0.06465(5) 0.0302(3) Uani 1 1 d .
H20A H 1.0609 0.7941 0.0603 0.045 Uiso 1 1 calc R
H20B H 1.1443 0.7358 0.0382 0.045 Uiso 1 1 calc R
H20C H 1.1695 0.7926 0.0786 0.045 Uiso 1 1 calc R
C22 C 0.91504(8) 0.36854(7) 0.10244(3) 0.01320(16) Uani 1 1 d .
C27 C 0.89310(8) 0.40647(7) 0.06377(3) 0.01395(17) Uani 1 1 d .
C28 C 0.81988(9) 0.48047(8) 0.05926(4) 0.01506(18) Uani 1 1 d .
C23 C 0.98478(9) 0.29896(8) 0.10367(4) 0.01540(18) Uani 1 1 d .
H23 H 1.0015 0.2732 0.1294 0.018 Uiso 1 1 calc R
C29 C 0.83801(10) 0.55008(9) 0.03115(4) 0.0206(2) Uani 1 1 d .
H29 H 0.8957 0.5477 0.0150 0.025 Uiso 1 1 calc R
C33 C 0.73305(8) 0.48483(8) 0.08248(4) 0.01467(17) Uani 1 1 d .
C26 C 0.93975(9) 0.37344(8) 0.02865(4) 0.0178(2) Uani 1 1 d .
H26 H 0.9245 0.3993 0.0028 0.021 Uiso 1 1 calc R
C25 C 1.00797(10) 0.30343(9) 0.03078(4) 0.0188(2) Uani 1 1 d .
H25 H 1.0386 0.2816 0.0066 0.023 Uiso 1 1 calc R
C32 C 0.67019(9) 0.55900(8) 0.07782(4) 0.0185(2) Uani 1 1 d .
H32 H 0.6125 0.5625 0.0939 0.022 Uiso 1 1 calc R
C24 C 1.03074(9) 0.26600(8) 0.06846(4) 0.01778(19) Uani 1 1 d .
H24 H 1.0772 0.2183 0.0704 0.021 Uiso 1 1 calc R
C30 C 0.77421(11) 0.62266(9) 0.02611(5) 0.0240(2) Uani 1 1 d .
H30 H 0.7877 0.6684 0.0065 0.029 Uiso 1 1 calc R
C31 C 0.69079(10) 0.62761(9) 0.04999(5) 0.0220(2) Uani 1 1 d .
H31 H 0.6477 0.6778 0.0474 0.026 Uiso 1 1 calc R
N3 N 0.71089(7) 0.41174(7) 0.11135(3) 0.01369(15) Uani 1 1 d .
C35 C 0.61919(9) 0.42703(9) 0.13460(4) 0.0189(2) Uani 1 1 d .
H35A H 0.6238 0.4844 0.1496 0.028 Uiso 1 1 calc R
H35B H 0.6093 0.3772 0.1540 0.028 Uiso 1 1 calc R
H35C H 0.5639 0.4296 0.1156 0.028 Uiso 1 1 calc R
C34 C 0.69770(9) 0.32333(8) 0.08976(4) 0.0178(2) Uani 1 1 d .
H34A H 0.6384 0.3257 0.0729 0.027 Uiso 1 1 calc R
H34B H 0.6916 0.2745 0.1099 0.027 Uiso 1 1 calc R
H34C H 0.7544 0.3117 0.0722 0.027 Uiso 1 1 calc R
Cl1 Cl 0.75297(2) 0.469519(19) 0.209231(8) 0.01570(5) Uani 1 1 d .
Cl1S Cl 1.40343(3) 0.51382(3) 0.051612(14) 0.03505(8) Uani 1 1 d .
C1S C 1.46680(11) 0.53918(10) 0.00496(5) 0.0251(3) Uani 1 1 d .
H1SA H 1.4193 0.5485 -0.0175 0.030 Uiso 1 1 calc R
H1SB H 1.5056 0.5954 0.0082 0.030 Uiso 1 1 calc R

loop_
_atom_site_aniso_label
_atom_site_aniso_U_11
_atom_site_aniso_U_22
_atom_site_aniso_U_33
_atom_site_aniso_U_23
_atom_site_aniso_U_13
_atom_site_aniso_U_12
Pd1 0.00902(3) 0.01181(3) 0.01050(3) -0.00083(2) 0.00008(2) 0.00024(2)
C1 0.0117(4) 0.0110(4) 0.0121(4) -0.0015(3) 0.0001(3) 0.0007(3)
C3 0.0133(4) 0.0180(5) 0.0176(5) 0.0022(4) -0.0041(4) -0.0017(4)
C2 0.0126(4) 0.0172(4) 0.0191(5) 0.0033(4) -0.0032(4) 0.0002(3)
N1 0.0114(4) 0.0141(4) 0.0138(4) 0.0022(3) -0.0017(3) 0.0000(3)
N2 0.0116(4) 0.0140(4) 0.0147(4) 0.0016(3) -0.0023(3) -0.0013(3)
C4 0.0131(4) 0.0127(4) 0.0130(4) 0.0014(3) -0.0008(3) 0.0011(3)
C8 0.0178(5) 0.0179(4) 0.0134(4) 0.0014(3) 0.0002(4) 0.0041(4)
C12 0.0230(6) 0.0175(5) 0.0178(5) -0.0034(4) -0.0032(4) 0.0006(4)
C5 0.0160(4) 0.0132(4) 0.0155(4) 0.0004(3) 0.0004(4) 0.0007(3)
C6 0.0164(5) 0.0143(4) 0.0184(5) 0.0027(3) 0.0003(4) -0.0003(4)
C7 0.0144(4) 0.0182(5) 0.0168(5) 0.0042(4) 0.0007(4) 0.0022(4)
C9 0.0153(4) 0.0147(4) 0.0138(4) 0.0004(3) -0.0021(3) 0.0023(3)
C10 0.0308(7) 0.0156(5) 0.0205(5) -0.0038(4) 0.0072(5) -0.0041(4)
C11 0.0214(6) 0.0249(6) 0.0213(5) 0.0072(4) 0.0044(4) 0.0005(5)
C18 0.0151(4) 0.0136(4) 0.0211(5) 0.0002(4) -0.0028(4) -0.0002(3)
C13 0.0130(4) 0.0128(4) 0.0161(4) 0.0015(3) -0.0020(3) -0.0010(3)
C14 0.0154(4) 0.0154(4) 0.0148(4) 0.0007(3) -0.0014(3) -0.0020(3)
C15 0.0210(5) 0.0199(5) 0.0160(5) 0.0033(4) -0.0013(4) -0.0045(4)
C19 0.0187(5) 0.0196(5) 0.0199(5) 0.0007(4) 0.0031(4) 0.0006(4)
C17 0.0201(5) 0.0134(4) 0.0258(6) 0.0020(4) -0.0057(4) -0.0006(4)
C21 0.0215(6) 0.0173(5) 0.0309(7) -0.0035(4) 0.0046(5) 0.0006(4)
C16 0.0237(6) 0.0173(5) 0.0209(5) 0.0048(4) -0.0065(4) -0.0044(4)
C20 0.0433(9) 0.0209(6) 0.0265(7) 0.0094(5) -0.0063(6) -0.0082(6)
C22 0.0120(4) 0.0149(4) 0.0127(4) -0.0015(3) 0.0003(3) 0.0004(3)
C27 0.0125(4) 0.0160(4) 0.0134(4) -0.0005(3) 0.0006(3) -0.0004(3)
C28 0.0141(4) 0.0165(4) 0.0146(4) 0.0008(3) -0.0009(3) -0.0002(3)
C23 0.0138(4) 0.0163(4) 0.0160(4) -0.0010(3) 0.0010(3) 0.0016(3)
C29 0.0192(5) 0.0209(5) 0.0216(5) 0.0056(4) 0.0017(4) 0.0011(4)
C33 0.0126(4) 0.0157(4) 0.0157(4) -0.0019(3) -0.0013(3) -0.0010(3)
C26 0.0181(5) 0.0216(5) 0.0137(4) -0.0010(4) 0.0024(4) -0.0008(4)
C25 0.0174(5) 0.0217(5) 0.0174(5) -0.0045(4) 0.0048(4) -0.0005(4)
C32 0.0149(5) 0.0171(5) 0.0234(5) -0.0014(4) -0.0029(4) 0.0014(4)
C24 0.0148(5) 0.0178(5) 0.0207(5) -0.0039(4) 0.0023(4) 0.0023(4)
C30 0.0225(6) 0.0201(5) 0.0294(6) 0.0077(5) -0.0029(5) 0.0003(4)
C31 0.0175(5) 0.0161(5) 0.0325(7) 0.0021(4) -0.0058(5) 0.0018(4)
N3 0.0106(3) 0.0159(4) 0.0146(4) -0.0011(3) 0.0002(3) -0.0006(3)
C35 0.0114(4) 0.0250(5) 0.0203(5) -0.0017(4) 0.0012(4) -0.0004(4)
C34 0.0159(5) 0.0172(5) 0.0203(5) -0.0029(4) -0.0007(4) -0.0033(4)
Cl1 0.01484(10) 0.01900(11) 0.01325(10) -0.00153(8) 0.00189(8) 0.00309(9)
Cl1S 0.03251(19) 0.03291(18) 0.0397(2) -0.00137(15) 0.00641(16) -0.00559(15)
C1S 0.0250(6) 0.0217(5) 0.0288(7) 0.0003(5) -0.0053(5) -0.0007(5)

loop_
_atom_type_symbol
_atom_type_description
_atom_type_scat_dispersion_real
_atom_type_scat_dispersion_imag
_atom_type_scat_source
C C 0.0033 0.0016 'International Tables Vol C Tables 4.2.6.8 and 6.1.1.4'
H H 0.0000 0.0000 'International Tables Vol C Tables 4.2.6.8 and 6.1.1.4'
N N 0.0061 0.0033 'International Tables Vol C Tables 4.2.6.8 and 6.1.1.4'
Cl Cl 0.1484 0.1585 'International Tables Vol C Tables 4.2.6.8 and 6.1.1.4'
Pd Pd -0.9988 1.0072 'International Tables Vol C Tables 4.2.6.8 and 6.1.1.4'

loop_
_geom_angle_atom_site_label_1
_geom_angle_atom_site_label_2
_geom_angle_atom_site_label_3
_geom_angle
_geom_angle_site_symmetry_1
C1 Pd1 C22 88.96(4) .
C1 Pd1 N3 175.27(4) .
C22 Pd1 N3 86.39(4) .
C1 Pd1 Cl1 90.46(3) .
C22 Pd1 Cl1 178.82(3) .
N3 Pd1 Cl1 94.17(3) .
N1 C1 N2 108.21(9) .
N1 C1 Pd1 125.77(8) .
N2 C1 Pd1 125.92(8) .
N2 C3 C2 101.30(9) .
N1 C2 C3 101.82(9) .
C1 N1 C4 128.89(10) .
C1 N1 C2 111.47(9) .
C4 N1 C2 119.50(9) .
C1 N2 C13 127.14(9) .
C1 N2 C3 111.70(9) .
C13 N2 C3 118.24(9) .
C5 C4 C9 121.33(10) .
C5 C4 N1 121.48(10) .
C9 C4 N1 117.09(10) .
C9 C8 C7 122.04(11) .
C4 C5 C6 118.40(11) .
C4 C5 C10 122.36(11) .
C6 C5 C10 119.24(11) .
C7 C6 C5 121.72(11) .
C6 C7 C8 118.29(11) .
C6 C7 C11 120.72(11) .
C8 C7 C11 120.99(11) .
C8 C9 C4 118.10(10) .
C8 C9 C12 119.83(11) .
C4 C9 C12 121.95(11) .
C17 C18 C13 117.87(12) .
C17 C18 C21 119.34(11) .
C13 C18 C21 122.69(11) .
C14 C13 C18 121.06(10) .
C14 C13 N2 118.88(10) .
C18 C13 N2 119.55(11) .
C15 C14 C13 118.69(11) .
C15 C14 C19 118.44(11) .
C13 C14 C19 122.72(10) .
C16 C15 C14 121.72(12) .
C16 C17 C18 122.39(12) .
C15 C16 C17 118.22(11) .
C15 C16 C20 121.19(14) .
C17 C16 C20 120.42(13) .
C23 C22 C27 117.35(10) .
C23 C22 Pd1 124.46(8) .
C27 C22 Pd1 118.11(8) .
C26 C27 C22 119.90(11) .
C26 C27 C28 118.69(10) .
C22 C27 C28 121.40(10) .
C29 C28 C33 117.98(11) .
C29 C28 C27 118.90(11) .
C33 C28 C27 123.11(10) .
C24 C23 C22 122.44(11) .
C30 C29 C28 122.06(13) .
C32 C33 C28 119.60(11) .
C32 C33 N3 121.21(11) .
C28 C33 N3 119.19(10) .
C25 C26 C27 121.43(11) .
C24 C25 C26 119.35(11) .
C31 C32 C33 121.04(12) .
C25 C24 C23 119.51(11) .
C31 C30 C29 119.40(12) .
C30 C31 C32 119.87(12) .
C33 N3 C35 113.17(9) .
C33 N3 C34 111.25(9) .
C35 N3 C34 105.84(9) .
C33 N3 Pd1 101.97(7) .
C35 N3 Pd1 112.05(7) .
C34 N3 Pd1 112.76(7) .
C1S C1S Cl1S 108.36(14) 5_865

loop_
_geom_bond_atom_site_label_1
_geom_bond_atom_site_label_2
_geom_bond_distance
_geom_bond_site_symmetry_2
Pd1 C1 1.9684(11) .
Pd1 C22 2.0053(11) .
Pd1 N3 2.1957(10) .
Pd1 Cl1 2.3911(3) .
C1 N1 1.3466(14) .
C1 N2 1.3487(14) .
C3 N2 1.4818(15) .
C3 C2 1.5172(17) .
C2 N1 1.4824(15) .
N1 C4 1.4368(15) .
N2 C13 1.4380(14) .
C4 C5 1.3992(16) .
C4 C9 1.4041(16) .
C8 C9 1.3948(17) .
C8 C7 1.3957(18) .
C12 C9 1.5093(17) .
C5 C6 1.3999(17) .
C5 C10 1.5048(17) .
C6 C7 1.3907(17) .
C7 C11 1.5096(17) .
C18 C17 1.3963(17) .
C18 C13 1.4103(16) .
C18 C21 1.5032(19) .
C13 C14 1.3997(17) .
C14 C15 1.3990(16) .
C14 C19 1.5074(17) .
C15 C16 1.3910(19) .
C17 C16 1.393(2) .
C16 C20 1.5099(19) .
C22 C23 1.4014(16) .
C22 C27 1.4151(16) .
C27 C26 1.4012(16) .
C27 C28 1.4884(16) .
C28 C29 1.3999(17) .
C28 C33 1.4112(17) .
C23 C24 1.3991(16) .
C29 C30 1.3908(19) .
C33 C32 1.3995(17) .
C33 N3 1.4645(15) .
C26 C25 1.3934(18) .
C25 C24 1.3856(18) .
C32 C31 1.3897(19) .
C30 C31 1.384(2) .
N3 C35 1.4839(16) .
N3 C34 1.4935(15) .
Cl1S C1S 1.7939(17) .
C1S C1S 1.505(3) 5_865

loop_
_geom_torsion_atom_site_label_1
_geom_torsion_atom_site_label_2
_geom_torsion_atom_site_label_3
_geom_torsion_atom_site_label_4
_geom_torsion
C22 Pd1 C1 N1 -119.01(10)
N3 Pd1 C1 N1 -129.4(4)
Cl1 Pd1 C1 N1 62.02(9)
C22 Pd1 C1 N2 57.02(10)
N3 Pd1 C1 N2 46.6(5)
Cl1 Pd1 C1 N2 -121.95(9)
N2 C3 C2 N1 -22.14(11)
N2 C1 N1 C4 168.24(10)
Pd1 C1 N1 C4 -15.14(16)
N2 C1 N1 C2 -7.43(12)
Pd1 C1 N1 C2 169.19(8)
C3 C2 N1 C1 19.48(12)
C3 C2 N1 C4 -156.65(10)
N1 C1 N2 C13 -168.85(10)
Pd1 C1 N2 C13 14.54(16)
N1 C1 N2 C3 -8.74(12)
Pd1 C1 N2 C3 174.65(8)
C2 C3 N2 C1 20.20(12)
C2 C3 N2 C13 -177.73(10)
C1 N1 C4 C5 78.42(15)
C2 N1 C4 C5 -106.22(13)
C1 N1 C4 C9 -105.13(13)
C2 N1 C4 C9 70.23(13)
C9 C4 C5 C6 1.41(17)
N1 C4 C5 C6 177.71(10)
C9 C4 C5 C10 -178.54(12)
N1 C4 C5 C10 -2.24(18)
C4 C5 C6 C7 -3.31(18)
C10 C5 C6 C7 176.64(12)
C5 C6 C7 C8 2.12(18)
C5 C6 C7 C11 -177.84(12)
C9 C8 C7 C6 1.03(18)
C9 C8 C7 C11 -179.01(11)
C7 C8 C9 C4 -2.83(17)
C7 C8 C9 C12 173.30(11)
C5 C4 C9 C8 1.57(17)
N1 C4 C9 C8 -174.89(10)
C5 C4 C9 C12 -174.47(11)
N1 C4 C9 C12 9.07(16)
C17 C18 C13 C14 2.09(17)
C21 C18 C13 C14 -174.27(12)
C17 C18 C13 N2 173.76(11)
C21 C18 C13 N2 -2.60(18)
C1 N2 C13 C14 -121.75(13)
C3 N2 C13 C14 79.28(14)
C1 N2 C13 C18 66.39(15)
C3 N2 C13 C18 -92.58(13)
C18 C13 C14 C15 -2.48(17)
N2 C13 C14 C15 -174.21(11)
C18 C13 C14 C19 173.10(11)
N2 C13 C14 C19 1.37(17)
C13 C14 C15 C16 2.30(19)
C19 C14 C15 C16 -173.47(12)
C13 C18 C17 C16 -1.51(19)
C21 C18 C17 C16 174.98(12)
C14 C15 C16 C17 -1.71(19)
C14 C15 C16 C20 173.47(13)
C18 C17 C16 C15 1.3(2)
C18 C17 C16 C20 -173.90(13)
C1 Pd1 C22 C23 44.75(10)
N3 Pd1 C22 C23 -136.11(10)
Cl1 Pd1 C22 C23 105.3(16)
C1 Pd1 C22 C27 -138.36(9)
N3 Pd1 C22 C27 40.78(9)
Cl1 Pd1 C22 C27 -77.8(16)
C23 C22 C27 C26 0.73(16)
Pd1 C22 C27 C26 -176.38(9)
C23 C22 C27 C28 179.82(10)
Pd1 C22 C27 C28 2.71(14)
C26 C27 C28 C29 -39.10(17)
C22 C27 C28 C29 141.80(12)
C26 C27 C28 C33 141.86(12)
C22 C27 C28 C33 -37.24(17)
C27 C22 C23 C24 -1.07(17)
Pd1 C22 C23 C24 175.83(9)
C33 C28 C29 C30 0.9(2)
C27 C28 C29 C30 -178.21(13)
C29 C28 C33 C32 -2.13(17)
C27 C28 C33 C32 176.92(11)
C29 C28 C33 N3 178.41(11)
C27 C28 C33 N3 -2.54(17)
C22 C27 C26 C25 0.00(18)
C28 C27 C26 C25 -179.12(11)
C27 C26 C25 C24 -0.43(19)
C28 C33 C32 C31 1.43(18)
N3 C33 C32 C31 -179.12(11)
C26 C25 C24 C23 0.11(19)
C22 C23 C24 C25 0.66(19)
C28 C29 C30 C31 1.1(2)
C29 C30 C31 C32 -1.8(2)
C33 C32 C31 C30 0.6(2)
C32 C33 N3 C35 -1.47(15)
C28 C33 N3 C35 177.98(10)
C32 C33 N3 C34 117.54(12)
C28 C33 N3 C34 -63.00(13)
C32 C33 N3 Pd1 -122.01(10)
C28 C33 N3 Pd1 57.45(11)
C1 Pd1 N3 C33 -57.8(5)
C22 Pd1 N3 C33 -68.23(7)
Cl1 Pd1 N3 C33 110.73(6)
C1 Pd1 N3 C35 -179(100)
C22 Pd1 N3 C35 170.45(8)
Cl1 Pd1 N3 C35 -10.59(8)
C1 Pd1 N3 C34 61.6(5)
C22 Pd1 N3 C34 51.16(8)
Cl1 Pd1 N3 C34 -129.87(7)
